data_1565122
loop_
_publ_author_name
'Sumitomo, Kenta'
'Sudo, Yuta'
'Kanazawa, Kiseki'
'Kawabata, Kohsuke'
'Takimiya, Kazuo'

_publ_section_title
;
 Enantiopure
 2-(2-ethylhexyl)dinaphtho[2,3-<i>b</i>:2',3'-<i>f</i>]thieno[3,2-<i>b</i>]thiophenes:
 synthesis, single-crystal structure and a surprising lack of influence of
 stereoisomerism on thin-film structure and electronic properties.
;
_journal_issue 1
_journal_name_full 'Materials horizons'
_journal_page_first 444
_journal_page_last 451
_journal_paper_doi 10.1039/d1mh01119g
_journal_volume 9
_journal_year 2022
_chemical_absolute_configuration rmad
_chemical_formula_moiety 'C30 H28 S2'
_chemical_formula_sum 'C30 H28 S2'
_chemical_formula_weight 452.64
_space_group_crystal_system triclinic
_space_group_IT_number 1
_space_group_name_Hall 'P 1'
_space_group_name_H-M_alt 'P 1'
_atom_sites_solution_hydrogens geom
_atom_sites_solution_primary dual
_audit_creation_date 2021-01-30
_audit_creation_method
;
Olex2 1.3-ac4
(compiled 2019.04.23 svn.r3594 for Rigaku Oxford Diffraction, GUI svn.r5739)
;
_audit_update_record
;
2021-06-25 deposited with the CCDC.	2021-11-03 downloaded from the CCDC.
;
_cell_angle_alpha 98.319(2)
_cell_angle_beta 94.455(2)
_cell_angle_gamma 92.830(2)
_cell_formula_units_Z 2
_cell_length_a 6.0023(2)
_cell_length_b 8.1084(2)
_cell_length_c 24.3715(5)
_cell_measurement_reflns_used 12398
_cell_measurement_temperature 100(2)
_cell_measurement_theta_max 74.0910
_cell_measurement_theta_min 3.7130
_cell_volume 1167.90(5)
_computing_cell_refinement 'CrysAlisPro 1.171.40.72a (Rigaku OD, 2020)'
_computing_data_collection 'CrysAlisPro 1.171.40.72a (Rigaku OD, 2020)'
_computing_data_reduction 'CrysAlisPro 1.171.40.72a (Rigaku OD, 2020)'
_computing_molecular_graphics 'Olex2 (Dolomanov et al., 2009)'
_computing_publication_material 'Olex2 (Dolomanov et al., 2009)'
_computing_structure_refinement 'ShelXL (Sheldrick, 2015)'
_computing_structure_solution 'ShelXT (Sheldrick, 2015)'
_diffrn_ambient_temperature 100(2)
_diffrn_detector 'Hybrid Pixel Array Detector'
_diffrn_detector_area_resol_mean 10.0000
_diffrn_detector_type HyPix
_diffrn_measured_fraction_theta_full 0.998
_diffrn_measured_fraction_theta_max 0.944
_diffrn_measurement_details
;
List of Runs (angles in degrees, time in seconds):

  # Type    Start    End  Width  t~exp~   \w     \q     \k     \f   Frames
#--------------------------------------------------------------------------
  1  \w    112.00 175.00   0.50    0.49    --  106.76  45.00 -30.00  126
  2  \w    135.00 173.00   0.50    0.49    --  106.76  30.00   0.00   76
  3  \w     83.00 126.00   0.50    0.49    --  106.76  30.00   0.00   86
  4  \w    -33.00  -7.00   0.50    0.12    --   42.43 -19.00-180.00   52
  5  \w    -37.00  13.00   0.50    0.12    --   42.43 -19.00  30.00  100
  6  \w    -31.00   9.00   0.50    0.12    --   42.43 -19.00  60.00   80
  7  \w    -32.00  13.00   0.50    0.12    --   42.43 -19.00  90.00   90
  8  \w    -33.00   9.00   0.50    0.12    --   42.43 -37.00 150.00   84
  9  \w     64.00 107.00   0.50    0.49    --  106.76-106.00  23.76   86
 10  \w     74.00 112.00   0.50    0.49    --  106.76-125.00 -30.00   76
 11  \w     75.00 110.00   0.50    0.49    --  106.76-121.00 -18.00   70
 12  \w     43.00  69.00   0.50    0.49    --  106.76-125.00 -30.00   52
 13  \w     81.00 110.00   0.50    0.49    --  106.76-151.00-179.00   58
 14  \w     67.00 102.00   0.50    0.12    --   42.43-151.00-179.00   70
 15  \w     35.00  92.00   0.50    0.12    --   42.43-121.00 -18.00  114
 16  \w     33.00  67.00   0.50    0.49    --  106.76 -61.00  30.00   68
 17  \w     44.00 111.00   0.50    0.49    --  106.76 -77.00 150.00  134
 18  \w     79.00 116.00   0.50    0.49    --  106.76 121.00  63.00   74
 19  \w     88.00 113.00   0.50    0.49    --  106.76 151.00-135.00   50
 20  \w     78.00 103.00   0.50    0.12    --   42.43 151.00-135.00   50
 21  \w    -97.00 -72.00   0.50    0.12    --  -42.43 151.00-135.00   50
 22  \w    -84.00 -37.00   0.50    0.49    -- -100.00 151.00-135.00   94
 23  \w    -56.00 -27.00   0.50    0.49    -- -100.00 125.00  30.00   58
 24  \w   -101.00 -60.00   0.50    0.49    -- -100.00 121.00  63.00   82
 25  \w   -112.00 -52.00   0.50    0.49    -- -100.00 125.00 150.00  120
 26  \w    -82.00 -57.00   0.50    0.12    --  -42.43 121.00  63.00   50
 27  \w    -75.00 -42.00   0.50    0.49    -- -100.00  61.00  30.00   66
 28  \w    -52.00 -25.00   0.50    0.49    -- -100.00  45.00 120.00   54
 29  \w    -52.00 -25.00   0.50    0.49    -- -100.00  45.00 150.00   54
 30  \w    -52.00 -24.00   0.50    0.49    -- -100.00  45.00  60.00   56
 31  \w    -52.00 -27.00   0.50    0.49    -- -100.00  45.00   0.00   50
 32  \w    -49.00 -24.00   0.50    0.49    -- -100.00  45.00  30.00   50
 33  \w    -51.00 -26.00   0.50    0.49    -- -100.00  45.00 -60.00   50
 34  \w    -49.00 -24.00   0.50    0.49    -- -100.00  45.00-120.00   50
 35  \w    -73.00 -36.00   0.50    0.49    -- -100.00  61.00-180.00   74
 36  \w    -50.00 -25.00   0.50    0.49    -- -100.00  45.00-180.00   50
 37  \w    -49.00 -24.00   0.50    0.49    -- -100.00  45.00-150.00   50
 38  \w    -16.00  30.00   0.50    0.12    --  -42.43  19.00-120.00   92
 39  \w    -50.00 -25.00   0.50    0.49    -- -100.00  45.00  90.00   50
 40  \w   -176.00 -93.00   0.50    0.49    -- -100.00 -45.00-120.00  166
 41  \w   -114.00 -73.00   0.50    0.12    --  -42.43-151.00-179.00   82
 42  \w   -112.00 -86.00   0.50    0.49    -- -100.00-121.00 -18.00   52
 43  \w   -165.00 -96.00   0.50    0.49    -- -100.00-125.00 120.00  138
 44  \w   -114.00 -89.00   0.50    0.12    --  -42.30-151.00-179.00   50
 45  \w      6.00  33.00   0.50    0.12    --   40.00  92.00 -54.66   54
 46  \w    -43.00 -13.00   0.50    0.12    --  -42.30 -77.00   0.00   60
 47  \w    -69.00 -22.00   0.50    0.12    --  -42.30 -37.00 -30.00   94
 48  \w    -52.00 -19.00   0.50    0.12    --  -42.30 -57.00 120.00   66
 49  \w    -48.00 -13.00   0.50    0.12    --  -42.30 -77.00 -90.00   70
 50  \w   -112.00 -54.00   0.50    0.12    --  -42.30 -57.00 120.00  116
 51  \w    -81.00 -19.00   0.50    0.12    --  -42.30 -57.00-180.00  124
 52  \w     17.00  42.00   0.50    0.12    --   42.30  77.00  60.00   50
 53  \w      9.00  34.00   0.50    0.12    --   44.00  90.00-169.52   50
 54  \w     10.00  35.00   0.50    0.12    --   44.00  88.00 130.25   50
 55  \w     24.00  73.00   0.50    0.12    --   48.00  77.00 164.69   98
 56  \w     97.00 122.00   0.50    0.12    --   48.00  77.00 164.69   50
 57  \w     29.00  55.00   0.50    0.12    --   52.00  78.00-165.73   52
 58  \w     31.00  56.00   0.50    0.12    --   60.00  79.00  -7.17   50
 59  \w    -70.00 -39.00   0.50    0.12    --  -64.00 -69.00 103.88   62
 60  \w    -58.00 -33.00   0.50    0.12    --  -64.00 -81.00 -28.14   50
 61  \w    -94.00 -39.00   0.50    0.12    --  -64.00 -67.00  67.02  110
 62  \w     36.00  62.00   0.50    0.12    --   64.00  78.00  65.84   52
 63  \w     40.00  66.00   0.50    0.12    --   64.00  75.00  41.69   52
 64  \w    -68.00 -43.00   0.50    0.12    --  -68.00 -66.00 153.68   50
 65  \w    -65.00 -39.00   0.50    0.12    --  -68.00 -81.00-135.53   52
 66  \w    -66.00 -41.00   0.50    0.12    --  -68.00 -72.00 -71.78   50
 67  \w    -67.00 -41.00   0.50    0.12    --  -68.00 -74.00-115.19   52
 68  \w    -68.00 -42.00   0.50    0.12    --  -68.00 -74.00-121.74   52
 69  \w   -121.00 -96.00   0.50    0.12    --  -68.00 -72.00 -71.78   50
 70  \w   -139.00-113.00   0.50    0.12    --  -68.00 -66.00 153.68   52
 71  \w    -71.00 -45.00   0.50    0.49    --  -72.00 -71.00 -20.40   52
 72  \w    -70.00 -45.00   0.50    0.49    --  -72.00 -73.00-127.56   50
 73  \w    -68.00 -42.00   0.50    0.49    --  -72.00 -80.00 164.27   52
 74  \w    -72.00 -47.00   0.50    0.49    --  -72.00 -68.00-102.57   50
 75  \w    -80.00 -54.00   0.50    0.49    --  -76.00 -63.00 101.26   52
 76  \w    -77.00 -51.00   0.50    0.49    --  -76.00 -66.00 -86.50   52
 77  \w    -77.00 -51.00   0.50    0.49    --  -76.00 -68.00-112.65   52
 78  \w    -80.00 -53.00   0.50    0.49    --  -76.00 -61.00  60.13   54
 79  \w    -78.00 -52.00   0.50    0.49    --  -80.00 -77.00-146.19   52
 80  \w    -74.00 -49.00   0.50    0.49    --  -80.00 -81.00 -16.59   50
 81  \w    -90.00 -64.00   0.50    0.49    --  -80.00 -59.00  61.73   52
 82  \w   -129.00-103.00   0.50    0.49    --  -80.00 -81.00 -16.59   52
 83  \w    -83.00 -57.00   0.50    0.49    --  -80.00 -63.00 112.03   52
 84  \w    -76.00 -51.00   0.50    0.49    --  -80.00 -77.00 162.17   50
 85  \w    -79.00 -53.00   0.50    0.49    --  -80.00 -73.00  29.09   52
 86  \w    -83.00 -57.00   0.50    0.49    --  -80.00 -67.00-116.39   52
 87  \w    -93.00 -57.00   0.50    0.49    --  -80.00 -57.00  38.10   72
 88  \w    -82.00 -57.00   0.50    0.49    --  -84.00 -71.00  12.33   50
 89  \w    -83.00 -57.00   0.50    0.49    --  -84.00 -71.00-115.23   52
 90  \w    -87.00 -61.00   0.50    0.49    --  -84.00 -64.00 -10.56   52
 91  \w    -90.00 -65.00   0.50    0.49    --  -88.00 -60.00  83.61   50
 92  \w    -91.00 -65.00   0.50    0.49    --  -88.00 -62.00 -95.56   52
 93  \w    -92.00 -66.00   0.50    0.49    --  -88.00 -62.00 125.61   52
 94  \w    -87.00 -61.00   0.50    0.49    --  -88.00 -72.00-118.52   52
 95  \w    -90.00 -63.00   0.50    0.49    --  -88.00 -67.00 104.61   54
 96  \w    -99.00 -65.00   0.50    0.49    --  -88.00 -63.00-103.58   68
 97  \w   -102.00 -64.00   0.50    0.49    --  -88.00 -61.00 -78.93   76
 98  \w   -122.00 -65.00   0.50    0.49    --  -92.00 -73.00-123.76  114
 99  \w   -145.00 -71.00   0.50    0.49    -- -100.00 -81.00  72.20  148
100  \w   -169.00-143.00   0.50    0.49    -- -100.00 -77.00   0.00   52
101  \w   -108.00 -71.00   0.50    0.49    -- -100.00 -77.00-150.00   74
102  \w   -105.00 -78.00   0.50    0.49    -- -100.00 -59.00 -48.06   54
103  \w   -146.00 -74.00   0.50    0.49    -- -100.00 -70.00 133.25  144
104  \w   -106.00 -76.00   0.50    0.49    -- -100.00 -61.00  -8.24   60
105  \w    -50.00 -25.00   0.50    0.49    -- -100.00  45.00 -90.00   50
106  \w   -131.00 -74.00   0.50    0.49    -- -100.00 -77.00-180.00  114
107  \w   -147.00 -71.00   0.50    0.49    -- -100.00 -77.00  90.00  152
108  \w   -100.00 -74.00   0.50    0.49    -- -100.00 -71.00  27.06   52
109  \w   -100.00 -75.00   0.50    0.49    -- -100.00 -77.00 120.00   50
110  \w   -152.00-126.00   0.50    0.49    -- -100.00 -77.00 120.00   52
111  \w   -104.00 -73.00   0.50    0.49    -- -100.00 -71.00 -93.28   62
112  \w    -96.00 -71.00   0.50    0.49    -- -100.00 -77.00 -30.00   50
113  \w   -126.00 -75.00   0.50    0.49    -- -100.00 -69.00-178.45  102
114  \w   -147.00-121.00   0.50    0.49    -- -100.00 -71.00 -93.28   52
115  \w   -152.00-126.00   0.50    0.49    -- -100.00 -77.00 -30.00   52
116  \w   -159.00-132.00   0.50    0.49    -- -100.00 -69.00-178.45   54
117  \w    -98.00 -73.00   0.50    0.49    -- -100.00 -75.00  42.10   50
118  \w   -105.00 -73.00   0.50    0.49    -- -100.00 -72.00-134.59   64
119  \w   -100.00 -75.00   0.50    0.49    -- -100.00 -69.00  15.11   50
120  \w   -162.00-117.00   0.50    0.49    -- -100.00 -72.00-134.59   90
121  \w   -111.00 -77.00   0.50    0.49    -- -100.00 -64.00 143.82   68
122  \w    -98.00 -73.00   0.50    0.49    -- -100.00 -77.00   0.00   50
123  \w    139.00 174.00   0.50    0.49    --  106.76  77.00  90.00   70
124  \w     78.00 111.00   0.50    0.49    --  106.76  77.00  90.00   66
;
_diffrn_measurement_device 'four-circle diffractometer'
_diffrn_measurement_device_type 'ROD, Synergy Custom DW system, HyPix'
_diffrn_measurement_method '\w scans'
_diffrn_orient_matrix_type 'CrysAlisPro convention (1999,Acta A55,543-557)'
_diffrn_orient_matrix_UB_11 -0.0220350000
_diffrn_orient_matrix_UB_12 -0.0413974000
_diffrn_orient_matrix_UB_13 0.0591469000
_diffrn_orient_matrix_UB_21 0.0434865000
_diffrn_orient_matrix_UB_22 0.1863894000
_diffrn_orient_matrix_UB_23 0.0238488000
_diffrn_orient_matrix_UB_31 -0.2532781000
_diffrn_orient_matrix_UB_32 0.0235662000
_diffrn_orient_matrix_UB_33 -0.0066558000
_diffrn_radiation_monochromator mirror
_diffrn_radiation_probe x-ray
_diffrn_radiation_type 'Cu K\a'
_diffrn_radiation_wavelength 1.54184
_diffrn_reflns_av_R_equivalents 0.1115
_diffrn_reflns_av_unetI/netI 0.0841
_diffrn_reflns_Laue_measured_fraction_full 0.998
_diffrn_reflns_Laue_measured_fraction_max 0.944
_diffrn_reflns_limit_h_max 6
_diffrn_reflns_limit_h_min -7
_diffrn_reflns_limit_k_max 10
_diffrn_reflns_limit_k_min -10
_diffrn_reflns_limit_l_max 29
_diffrn_reflns_limit_l_min -30
_diffrn_reflns_number 29803
_diffrn_reflns_point_group_measured_fraction_full 0.961
_diffrn_reflns_point_group_measured_fraction_max 0.889
_diffrn_reflns_theta_full 67.684
_diffrn_reflns_theta_max 75.209
_diffrn_reflns_theta_min 1.839
_diffrn_source 'Rotating-anode X-ray tube'
_diffrn_source_type 'Rigaku (Cu) X-ray Source'
_exptl_absorpt_coefficient_mu 2.167
_exptl_absorpt_correction_T_max 1.00000
_exptl_absorpt_correction_T_min 0.49293
_exptl_absorpt_correction_type multi-scan
_exptl_absorpt_process_details
;
CrysAlisPro 1.171.40.72a (Rigaku Oxford Diffraction, 2020)
Empirical absorption correction using spherical harmonics,
 implemented in SCALE3 ABSPACK scaling algorithm.
;
_exptl_crystal_colour 'clear light yellow'
_exptl_crystal_colour_lustre clear
_exptl_crystal_colour_modifier light
_exptl_crystal_colour_primary yellow
_exptl_crystal_density_diffrn 1.287
_exptl_crystal_description plate
_exptl_crystal_F_000 480
_exptl_crystal_size_max 0.3
_exptl_crystal_size_mid 0.1
_exptl_crystal_size_min 0.02
_refine_diff_density_max 0.446
_refine_diff_density_min -0.617
_refine_diff_density_rms 0.079
_refine_ls_abs_structure_details
;
 Flack x determined using 2888 quotients [(I+)-(I-)]/[(I+)+(I-)]
 (Parsons, Flack and Wagner, Acta Cryst. B69 (2013) 249-259).
;
_refine_ls_abs_structure_Flack 0.00(2)
_refine_ls_extinction_method none
_refine_ls_goodness_of_fit_ref 1.043
_refine_ls_hydrogen_treatment constr
_refine_ls_matrix_type full
_refine_ls_number_parameters 581
_refine_ls_number_reflns 8577
_refine_ls_number_restraints 3
_refine_ls_restrained_S_all 1.043
_refine_ls_R_factor_all 0.0722
_refine_ls_R_factor_gt 0.0598
_refine_ls_shift/su_max 0.003
_refine_ls_shift/su_mean 0.000
_refine_ls_structure_factor_coef Fsqd
_refine_ls_weighting_details 'w=1/[\s^2^(Fo^2^)+(0.1172P)^2^] where P=(Fo^2^+2Fc^2^)/3'
_refine_ls_weighting_scheme calc
_refine_ls_wR_factor_gt 0.1628
_refine_ls_wR_factor_ref 0.1748
_reflns_Friedel_coverage 0.883
_reflns_Friedel_fraction_full 0.924
_reflns_Friedel_fraction_max 0.834
_reflns_number_gt 7330
_reflns_number_total 8577
_reflns_threshold_expression 'I > 2\s(I)'
_cod_data_source_file d1mh01119g2.cif
_cod_data_source_block s-eh-dntt
_cod_depositor_comments
;
Adding full bibliography for 1565122--1565123.cif.

2022-05-30
Z value and formula fixed to values more according to usual
chemical conventions.                 miguel
;
_cod_original_formula_sum 'C60 H56 S4'
_cod_original_formula_weight 905.28
_cod_original_formula_moiety '2(C30 H28 S2)'
_cod_original_formula_units_Z 1
_cod_database_code 1565122
_shelx_shelxl_version_number 2018/3
_chemical_oxdiff_formula 'C H S'
_shelx_space_group_comment
;
The symmetry employed for this shelxl refinement is uniquely defined
by the following loop, which should always be used as a source of
symmetry information in preference to the above space-group names.
They are only intended as comments.
;
_shelx_estimated_absorpt_t_max 0.958
_shelx_estimated_absorpt_t_min 0.563
_diffrn_oxdiff_digest_frames
;
012145e888a15575069c05e815fb166abd0323460ad
;
_reflns_odcompleteness_completeness 99.88
_reflns_odcompleteness_iscentric 1
_reflns_odcompleteness_theta 66.97
_olex2_refinement_description
;
1. Fixed Uiso
 At 1.2 times of:
  All C(H) groups, All C(H,H) groups
 At 1.5 times of:
  All C(H,H,H) groups
2.a Ternary CH refined with riding coordinates:
 C26(H26), C58(H58)
2.b Secondary CH2 refined with riding coordinates:
 C57(H57A,H57B), C25(H25A,H25B), C27(H27A,H27B), C28(H28A,H28B), C59(H59A,
 H59B), C31(H31A,H31B), C60(H60A,H60B), C63(H63A,H63B), C61(H61A,H61B),
 C29(H29A,H29B)
2.c Aromatic/amide H refined with riding coordinates:
 C44(H44), C15(H15), C42(H42), C17(H17), C22(H22), C6(H6), C49(H49), C37(H37),
 C4(H4), C47(H47), C50(H50), C7(H7), C9(H9), C39(H39), C40(H40), C18(H18),
 C52(H52), C19(H19), C11(H11), C51(H51), C54(H54), C20(H20)
2.d Idealised Me refined as rotating group:
 C32(H32A,H32B,H32C), C62(H62A,H62B,H62C), C30(H30A,H30B,H30C), C64(H64A,H64B,
 H64C)
;
_olex2_submission_special_instructions 'No special instructions were received'
_oxdiff_exptl_absorpt_empirical_details
;
Empirical correction (ABSPACK) includes:
- Absorption correction using spherical harmonics
- Frame scaling
;
_oxdiff_exptl_absorpt_empirical_full_max 5.032
_oxdiff_exptl_absorpt_empirical_full_min 0.370

loop_
_space_group_symop_operation_xyz
'x, y, z'

loop_
_atom_site_label
_atom_site_type_symbol
_atom_site_fract_x
_atom_site_fract_y
_atom_site_fract_z
_atom_site_U_iso_or_equiv
_atom_site_adp_type
_atom_site_occupancy
_atom_site_site_symmetry_order
_atom_site_calc_flag
_atom_site_refinement_flags_posn
_atom_site_refinement_flags_adp
_atom_site_refinement_flags_occupancy
_atom_site_disorder_assembly
_atom_site_disorder_group
S24 S 0.5451(2) 0.37970(16) 0.49064(6) 0.0230(4) Uani 1 1 d . . . . .
S56 S 0.4825(2) 0.85485(15) 0.55191(6) 0.0222(3) Uani 1 1 d . . . . .
S33 S 1.0147(2) 0.67397(16) 0.46273(6) 0.0221(3) Uani 1 1 d . . . . .
S13 S -0.0329(2) 0.14405(16) 0.53869(6) 0.0225(3) Uani 1 1 d . . . . .
C44 C 0.8432(12) 0.7442(8) 0.3591(3) 0.0218(13) Uani 1 1 d . . . . .
H44 H 0.969054 0.697817 0.342754 0.026 Uiso 1 1 calc R . . . .
C15 C 0.3759(12) 0.4060(8) 0.3829(3) 0.0231(13) Uani 1 1 d . . . . .
H15 H 0.512246 0.463089 0.377235 0.028 Uiso 1 1 calc R . . . .
C42 C 0.6911(12) 0.8102(8) 0.2678(3) 0.0252(13) Uani 1 1 d . . . . .
H42 H 0.813991 0.761772 0.250618 0.030 Uiso 1 1 calc R . . . .
C5 C 0.5193(11) 0.2361(8) 0.6798(3) 0.0226(13) Uani 1 1 d . . . . .
C16 C 0.1998(11) 0.3765(8) 0.3403(3) 0.0235(13) Uani 1 1 d . . . . .
C36 C 0.6346(10) 0.8151(7) 0.4409(2) 0.0194(12) Uani 1 1 d . . . . .
C43 C 0.6770(11) 0.8095(7) 0.3260(2) 0.0219(13) Uani 1 1 d . . . . .
C45 C 0.8241(11) 0.7473(8) 0.4154(3) 0.0235(13) Uani 1 1 d . . . . .
C17 C 0.2172(12) 0.4330(8) 0.2881(3) 0.0256(14) Uani 1 1 d . . . . .
H17 H 0.351085 0.492044 0.281647 0.031 Uiso 1 1 calc R . . . .
C23 C 0.1428(11) 0.2678(7) 0.4432(2) 0.0205(12) Uani 1 1 d . . . . .
C41 C 0.5328(12) 0.8785(8) 0.2362(3) 0.0261(13) Uani 1 1 d . . . . .
C48 C 1.0118(11) 0.6554(7) 0.6638(3) 0.0213(13) Uani 1 1 d . . . . .
C35 C 0.6525(10) 0.7988(7) 0.4985(2) 0.0206(12) Uani 1 1 d . . . . .
C22 C -0.0297(12) 0.2350(8) 0.4013(2) 0.0234(14) Uani 1 1 d . . . . .
H22 H -0.163459 0.175174 0.407318 0.028 Uiso 1 1 calc R . . . .
C6 C 0.6916(12) 0.2641(8) 0.7241(3) 0.0260(15) Uani 1 1 d . . . . .
H6 H 0.826272 0.325234 0.719441 0.031 Uiso 1 1 calc R . . . .
C34 C 0.8410(11) 0.7287(7) 0.5161(2) 0.0207(12) Uani 1 1 d . . . . .
C49 C 1.1811(12) 0.5930(8) 0.6984(3) 0.0262(14) Uani 1 1 d . . . . .
H49 H 1.305085 0.543157 0.682139 0.031 Uiso 1 1 calc R . . . .
C37 C 0.4691(11) 0.8806(7) 0.4087(2) 0.0193(12) Uani 1 1 d . . . . .
H37 H 0.343362 0.925967 0.425342 0.023 Uiso 1 1 calc R . . . .
C3 C 0.3716(11) 0.2574(7) 0.5864(2) 0.0215(13) Uani 1 1 d . . . . .
C38 C 0.4876(11) 0.8798(8) 0.3513(3) 0.0236(13) Uani 1 1 d . . . . .
C53 C 0.8254(12) 0.7292(8) 0.6894(3) 0.0246(13) Uani 1 1 d . . . . .
C14 C 0.3477(11) 0.3513(7) 0.4326(2) 0.0206(12) Uani 1 1 d . . . . .
C4 C 0.5410(11) 0.2896(7) 0.6285(2) 0.0214(13) Uani 1 1 d . . . . .
H4 H 0.675088 0.349289 0.622623 0.026 Uiso 1 1 calc R . . . .
C2 C 0.3560(11) 0.2879(7) 0.5297(2) 0.0215(13) Uani 1 1 d . . . . .
C12 C 0.1647(11) 0.1732(7) 0.5968(2) 0.0207(12) Uani 1 1 d . . . . .
C47 C 1.0257(12) 0.6476(8) 0.6058(3) 0.0238(14) Uani 1 1 d . . . . .
H47 H 1.146829 0.595786 0.588883 0.029 Uiso 1 1 calc R . . . .
C46 C 0.8646(11) 0.7148(7) 0.5737(2) 0.0223(13) Uani 1 1 d . . . . .
C50 C 1.1672(13) 0.6039(9) 0.7544(3) 0.0300(15) Uani 1 1 d . . . . .
H50 H 1.280918 0.561033 0.776747 0.036 Uiso 1 1 calc R . . . .
C10 C 0.3145(11) 0.1460(8) 0.6891(2) 0.0223(13) Uani 1 1 d . . . . .
C57 C 0.5512(12) 0.8859(8) 0.1752(3) 0.0316(14) Uani 1 1 d . . . . .
H57A H 0.697578 0.845397 0.165066 0.038 Uiso 1 1 calc R . . . .
H57B H 0.548320 1.003873 0.169074 0.038 Uiso 1 1 calc R . . . .
C8 C 0.4687(12) 0.1131(8) 0.7821(3) 0.0251(13) Uani 1 1 d . . . . .
C55 C 0.6734(11) 0.7845(8) 0.6000(3) 0.0226(13) Uani 1 1 d . . . . .
C7 C 0.6678(12) 0.2052(8) 0.7729(3) 0.0283(14) Uani 1 1 d . . . . .
H7 H 0.786650 0.225775 0.801557 0.034 Uiso 1 1 calc R . . . .
C9 C 0.2979(12) 0.0870(8) 0.7408(3) 0.0251(14) Uani 1 1 d . . . . .
H9 H 0.163826 0.027510 0.746849 0.030 Uiso 1 1 calc R . . . .
C39 C 0.3237(12) 0.9482(9) 0.3169(3) 0.0258(14) Uani 1 1 d . . . . .
H39 H 0.196788 0.994715 0.332707 0.031 Uiso 1 1 calc R . . . .
C25 C 0.4460(11) 0.0525(8) 0.8375(3) 0.0291(13) Uani 1 1 d . . . . .
H25A H 0.591728 0.074398 0.860034 0.035 Uiso 1 1 calc R . . . .
H25B H 0.412902 -0.069942 0.830572 0.035 Uiso 1 1 calc R . . . .
C40 C 0.3471(12) 0.9476(8) 0.2617(3) 0.0280(14) Uani 1 1 d . . . . .
H40 H 0.236260 0.994598 0.239816 0.034 Uiso 1 1 calc R . . . .
C21 C -0.0070(11) 0.2903(7) 0.3496(2) 0.0211(13) Uani 1 1 d . . . . .
C18 C 0.0458(13) 0.4042(9) 0.2469(3) 0.0327(15) Uani 1 1 d . . . . .
H18 H 0.062235 0.441295 0.212146 0.039 Uiso 1 1 calc R . . . .
C52 C 0.8164(12) 0.7371(8) 0.7475(3) 0.0269(14) Uani 1 1 d . . . . .
H52 H 0.692171 0.783552 0.764626 0.032 Uiso 1 1 calc R . . . .
C27 C 0.2801(12) 0.3239(8) 0.8761(3) 0.0328(14) Uani 1 1 d . . . . .
H27A H 0.272781 0.352947 0.837907 0.039 Uiso 1 1 calc R . . . .
H27B H 0.147729 0.368016 0.893698 0.039 Uiso 1 1 calc R . . . .
C19 C -0.1589(13) 0.3181(9) 0.2563(3) 0.0320(16) Uani 1 1 d . . . . .
H19 H -0.278734 0.299314 0.227838 0.038 Uiso 1 1 calc R . . . .
C11 C 0.1381(12) 0.1188(8) 0.6467(3) 0.0214(13) Uani 1 1 d . . . . .
H11 H 0.001062 0.062964 0.652579 0.026 Uiso 1 1 calc R . . . .
C51 C 0.9844(12) 0.6786(8) 0.7795(3) 0.0298(14) Uani 1 1 d . . . . .
H51 H 0.978081 0.688284 0.818697 0.036 Uiso 1 1 calc R . . . .
C54 C 0.6563(12) 0.7924(8) 0.6560(3) 0.0233(14) Uani 1 1 d . . . . .
H54 H 0.531194 0.840063 0.672359 0.028 Uiso 1 1 calc R . . . .
C1 C 0.1569(12) 0.2348(7) 0.4998(3) 0.0243(13) Uani 1 1 d . . . . .
C26 C 0.2631(11) 0.1334(8) 0.8718(3) 0.0292(13) Uani 1 1 d . . . . .
H26 H 0.115436 0.093277 0.851116 0.035 Uiso 1 1 calc R . . . .
C20 C -0.1820(12) 0.2632(8) 0.3059(3) 0.0267(15) Uani 1 1 d . . . . .
H20 H -0.318194 0.205493 0.311394 0.032 Uiso 1 1 calc R . . . .
C58 C 0.3630(12) 0.7819(9) 0.1362(3) 0.0338(14) Uani 1 1 d . . . . .
H58 H 0.217621 0.813167 0.150930 0.041 Uiso 1 1 calc R . . . .
C28 C 0.4898(13) 0.4128(9) 0.9087(3) 0.0373(15) Uani 1 1 d . . . . .
H28A H 0.622950 0.354735 0.896578 0.045 Uiso 1 1 calc R . . . .
H28B H 0.481748 0.407163 0.948777 0.045 Uiso 1 1 calc R . . . .
C59 C 0.3786(12) 0.5944(8) 0.1372(3) 0.0340(14) Uani 1 1 d . . . . .
H59A H 0.380030 0.574765 0.176414 0.041 Uiso 1 1 calc R . . . .
H59B H 0.241205 0.535696 0.117015 0.041 Uiso 1 1 calc R . . . .
C31 C 0.2675(13) 0.0703(9) 0.9278(3) 0.0354(15) Uani 1 1 d . . . . .
H31A H 0.415852 0.102402 0.948276 0.043 Uiso 1 1 calc R . . . .
H31B H 0.249963 -0.053224 0.921134 0.043 Uiso 1 1 calc R . . . .
C32 C 0.0867(14) 0.1365(10) 0.9643(3) 0.0432(17) Uani 1 1 d . . . . .
H32A H -0.059775 0.116641 0.942952 0.065 Uiso 1 1 calc GR . . . .
H32B H 0.117271 0.256657 0.976395 0.065 Uiso 1 1 calc GR . . . .
H32C H 0.086566 0.078828 0.996947 0.065 Uiso 1 1 calc GR . . . .
C60 C 0.5795(14) 0.5152(9) 0.1124(3) 0.0412(16) Uani 1 1 d . . . . .
H60A H 0.600437 0.555335 0.076598 0.049 Uiso 1 1 calc R . . . .
H60B H 0.715293 0.551819 0.137851 0.049 Uiso 1 1 calc R . . . .
C63 C 0.3606(15) 0.8302(9) 0.0777(3) 0.0427(17) Uani 1 1 d . . . . .
H63A H 0.339681 0.951381 0.080250 0.051 Uiso 1 1 calc R . . . .
H63B H 0.508239 0.809834 0.063350 0.051 Uiso 1 1 calc R . . . .
C61 C 0.5551(15) 0.3260(9) 0.1027(3) 0.0432(17) Uani 1 1 d . . . . .
H61A H 0.521272 0.286314 0.137875 0.052 Uiso 1 1 calc R . . . .
H61B H 0.426679 0.289315 0.074866 0.052 Uiso 1 1 calc R . . . .
C29 C 0.5159(17) 0.5956(10) 0.9001(4) 0.056(2) Uani 1 1 d . . . . .
H29A H 0.531769 0.600617 0.860183 0.067 Uiso 1 1 calc R . . . .
H29B H 0.378755 0.651634 0.910099 0.067 Uiso 1 1 calc R . . . .
C62 C 0.7616(19) 0.2464(11) 0.0825(5) 0.065(3) Uani 1 1 d . . . . .
H62A H 0.797916 0.286692 0.048083 0.098 Uiso 1 1 calc GR . . . .
H62B H 0.733621 0.124737 0.075436 0.098 Uiso 1 1 calc GR . . . .
H62C H 0.887263 0.275937 0.110987 0.098 Uiso 1 1 calc GR . . . .
C30 C 0.7172(18) 0.6893(11) 0.9346(4) 0.059(2) Uani 1 1 d . . . . .
H30A H 0.739407 0.800140 0.923630 0.088 Uiso 1 1 calc GR . . . .
H30B H 0.850899 0.626887 0.928264 0.088 Uiso 1 1 calc GR . . . .
H30C H 0.691012 0.701129 0.974115 0.088 Uiso 1 1 calc GR . . . .
C64 C 0.1800(19) 0.7364(12) 0.0362(4) 0.063(3) Uani 1 1 d . . . . .
H64A H 0.172471 0.786794 0.001970 0.095 Uiso 1 1 calc GR . . . .
H64B H 0.035209 0.742617 0.052214 0.095 Uiso 1 1 calc GR . . . .
H64C H 0.215461 0.619301 0.027723 0.095 Uiso 1 1 calc GR . . . .

loop_
_atom_site_aniso_label
_atom_site_aniso_U_11
_atom_site_aniso_U_22
_atom_site_aniso_U_33
_atom_site_aniso_U_23
_atom_site_aniso_U_13
_atom_site_aniso_U_12
S24 0.0194(9) 0.0213(7) 0.0280(7) 0.0051(5) 0.0018(5) -0.0052(6)
S56 0.0178(8) 0.0218(7) 0.0272(7) 0.0026(5) 0.0042(5) 0.0030(6)
S33 0.0185(8) 0.0232(7) 0.0249(7) 0.0032(5) 0.0033(5) 0.0026(6)
S13 0.0180(8) 0.0225(7) 0.0267(7) 0.0042(5) 0.0027(5) -0.0042(6)
C44 0.019(3) 0.021(3) 0.026(3) 0.001(2) 0.004(2) 0.004(3)
C15 0.018(3) 0.025(3) 0.027(3) 0.005(2) 0.004(2) 0.000(3)
C42 0.023(4) 0.028(3) 0.025(3) 0.005(2) 0.000(2) -0.001(3)
C5 0.019(4) 0.021(3) 0.027(3) -0.001(2) 0.006(2) 0.002(2)
C16 0.022(4) 0.020(3) 0.030(3) 0.003(2) 0.007(2) 0.006(2)
C36 0.018(3) 0.013(3) 0.027(3) 0.001(2) 0.006(2) -0.001(2)
C43 0.023(4) 0.016(3) 0.026(3) 0.001(2) 0.003(2) -0.002(2)
C45 0.022(4) 0.020(3) 0.028(3) 0.002(2) 0.003(2) -0.004(3)
C17 0.025(4) 0.026(3) 0.025(3) 0.003(2) 0.006(2) 0.000(3)
C23 0.019(3) 0.019(3) 0.023(3) 0.001(2) 0.006(2) 0.001(2)
C41 0.029(4) 0.020(3) 0.028(3) 0.002(2) 0.001(2) -0.004(2)
C48 0.016(3) 0.017(3) 0.029(3) -0.002(2) 0.000(2) -0.001(2)
C35 0.012(3) 0.022(3) 0.027(3) 0.002(2) 0.003(2) -0.005(2)
C22 0.022(4) 0.021(3) 0.026(3) -0.002(2) 0.007(2) -0.001(3)
C6 0.022(4) 0.027(3) 0.027(3) 0.001(2) 0.002(3) -0.002(3)
C34 0.022(3) 0.014(3) 0.027(3) 0.003(2) 0.006(2) 0.000(2)
C49 0.024(4) 0.020(3) 0.034(3) 0.006(2) 0.000(3) -0.003(3)
C37 0.013(3) 0.016(3) 0.030(3) 0.003(2) 0.003(2) 0.005(2)
C3 0.021(4) 0.014(3) 0.028(3) -0.002(2) 0.008(2) -0.002(2)
C38 0.020(4) 0.020(3) 0.032(3) 0.006(2) 0.001(2) -0.001(3)
C53 0.019(4) 0.023(3) 0.029(3) 0.001(2) 0.000(2) -0.003(3)
C14 0.017(3) 0.018(3) 0.027(3) 0.002(2) 0.002(2) 0.001(2)
C4 0.020(3) 0.015(3) 0.028(3) -0.001(2) 0.004(2) -0.003(2)
C2 0.019(3) 0.014(3) 0.032(3) -0.001(2) 0.009(2) 0.000(2)
C12 0.016(3) 0.016(3) 0.030(3) -0.001(2) 0.005(2) 0.000(2)
C47 0.023(4) 0.019(3) 0.029(3) 0.003(2) 0.001(3) -0.003(3)
C46 0.020(4) 0.016(3) 0.029(3) -0.001(2) 0.000(2) -0.005(2)
C50 0.027(4) 0.030(3) 0.032(3) 0.007(3) -0.001(3) -0.002(3)
C10 0.023(4) 0.019(3) 0.025(3) 0.002(2) 0.002(2) 0.003(3)
C57 0.034(4) 0.030(3) 0.031(3) 0.006(2) 0.000(3) 0.001(3)
C8 0.026(4) 0.024(3) 0.027(3) 0.006(2) 0.003(2) 0.004(3)
C55 0.015(3) 0.017(3) 0.034(3) -0.002(2) 0.004(2) 0.000(2)
C7 0.023(4) 0.031(3) 0.031(3) 0.002(2) 0.000(2) 0.003(3)
C9 0.025(4) 0.024(3) 0.027(3) 0.006(2) 0.006(2) 0.000(3)
C39 0.018(4) 0.028(3) 0.032(3) 0.004(3) 0.002(3) 0.001(3)
C25 0.031(4) 0.029(3) 0.029(3) 0.008(2) 0.001(2) 0.002(3)
C40 0.027(4) 0.024(3) 0.032(3) 0.006(2) -0.004(3) 0.003(3)
C21 0.019(4) 0.017(3) 0.026(3) -0.001(2) 0.005(2) 0.001(2)
C18 0.031(4) 0.037(4) 0.030(3) 0.005(3) 0.007(3) -0.001(3)
C52 0.026(4) 0.023(3) 0.032(3) 0.002(2) 0.008(3) 0.002(3)
C27 0.036(4) 0.035(3) 0.030(3) 0.007(2) 0.006(3) 0.008(3)
C19 0.027(4) 0.040(4) 0.029(3) 0.006(3) -0.001(3) -0.003(3)
C11 0.019(3) 0.019(3) 0.026(3) 0.003(2) 0.003(2) -0.001(2)
C51 0.030(4) 0.029(3) 0.028(3) 0.003(2) 0.000(3) -0.003(3)
C54 0.020(4) 0.021(3) 0.028(3) 0.005(2) 0.000(2) -0.002(3)
C1 0.028(4) 0.018(3) 0.028(3) 0.003(2) 0.005(2) 0.004(3)
C26 0.027(3) 0.032(3) 0.030(3) 0.004(2) 0.006(2) 0.001(3)
C20 0.022(4) 0.028(3) 0.029(3) 0.001(2) 0.005(3) -0.001(3)
C58 0.035(4) 0.038(3) 0.028(3) 0.006(3) -0.001(3) 0.001(3)
C28 0.042(4) 0.035(3) 0.035(3) 0.006(3) 0.000(3) 0.003(3)
C59 0.039(4) 0.033(3) 0.029(3) 0.005(2) 0.001(3) -0.005(3)
C31 0.040(4) 0.035(3) 0.034(3) 0.010(3) 0.008(3) 0.007(3)
C32 0.051(5) 0.047(4) 0.036(4) 0.011(3) 0.016(3) 0.009(3)
C60 0.046(4) 0.034(3) 0.043(4) 0.005(3) 0.011(3) -0.003(3)
C63 0.058(5) 0.039(4) 0.031(3) 0.010(3) -0.008(3) 0.000(3)
C61 0.056(5) 0.033(3) 0.041(4) 0.006(3) 0.003(3) 0.000(3)
C29 0.073(6) 0.034(4) 0.057(5) 0.008(3) -0.016(4) -0.006(4)
C62 0.071(7) 0.038(4) 0.086(7) -0.001(4) 0.023(5) 0.005(4)
C30 0.069(6) 0.044(4) 0.058(5) 0.001(4) -0.010(4) -0.011(4)
C64 0.088(7) 0.060(5) 0.038(4) 0.016(4) -0.022(4) -0.006(5)

loop_
_atom_type_symbol
_atom_type_description
_atom_type_scat_dispersion_real
_atom_type_scat_dispersion_imag
_atom_type_scat_source
C C 0.0181 0.0091 'International Tables Vol C Tables 4.2.6.8 and 6.1.1.4'
H H 0.0000 0.0000 'International Tables Vol C Tables 4.2.6.8 and 6.1.1.4'
S S 0.3331 0.5567 'International Tables Vol C Tables 4.2.6.8 and 6.1.1.4'

loop_
_geom_angle_atom_site_label_1
_geom_angle_atom_site_label_2
_geom_angle_atom_site_label_3
_geom_angle
_geom_angle_site_symmetry_1
_geom_angle_site_symmetry_3
_geom_angle_publ_flag
C2 S24 C14 90.8(3) . . ?
C35 S56 C55 90.9(3) . . ?
C45 S33 C34 90.1(3) . . ?
C1 S13 C12 90.5(3) . . ?
C43 C44 H44 119.9 . . ?
C45 C44 H44 119.9 . . ?
C45 C44 C43 120.2(6) . . ?
C16 C15 H15 120.4 . . ?
C14 C15 H15 120.4 . . ?
C14 C15 C16 119.1(6) . . ?
C43 C42 H42 119.1 . . ?
C41 C42 H42 119.1 . . ?
C41 C42 C43 121.8(7) . . ?
C6 C5 C10 117.6(6) . . ?
C4 C5 C6 122.9(6) . . ?
C4 C5 C10 119.6(6) . . ?
C15 C16 C17 121.8(6) . . ?
C15 C16 C21 119.9(6) . . ?
C17 C16 C21 118.3(6) . . ?
C35 C36 C45 109.6(5) . . ?
C37 C36 C45 119.5(5) . . ?
C37 C36 C35 130.9(6) . . ?
C44 C43 C42 122.0(6) . . ?
C44 C43 C38 119.4(5) . . ?
C42 C43 C38 118.6(6) . . ?
C44 C45 S33 126.4(6) . . ?
C44 C45 C36 120.9(6) . . ?
C36 C45 S33 112.7(4) . . ?
C16 C17 H17 119.3 . . ?
C18 C17 C16 121.5(6) . . ?
C18 C17 H17 119.3 . . ?
C22 C23 C14 119.3(5) . . ?
C22 C23 C1 131.0(6) . . ?
C14 C23 C1 109.7(5) . . ?
C42 C41 C57 122.1(6) . . ?
C42 C41 C40 119.0(6) . . ?
C40 C41 C57 118.9(6) . . ?
C49 C48 C53 118.4(6) . . ?
C47 C48 C49 121.6(6) . . ?
C47 C48 C53 120.0(6) . . ?
C36 C35 S56 132.7(5) . . ?
C34 C35 S56 112.7(4) . . ?
C34 C35 C36 114.6(5) . . ?
C23 C22 H22 120.0 . . ?
C23 C22 C21 120.1(6) . . ?
C21 C22 H22 120.0 . . ?
C5 C6 H6 119.3 . . ?
C7 C6 C5 121.3(6) . . ?
C7 C6 H6 119.3 . . ?
C35 C34 S33 113.0(4) . . ?
C35 C34 C46 115.4(5) . . ?
C46 C34 S33 131.6(5) . . ?
C48 C49 H49 119.5 . . ?
C50 C49 C48 120.9(7) . . ?
C50 C49 H49 119.5 . . ?
C36 C37 H37 119.9 . . ?
C36 C37 C38 120.2(6) . . ?
C38 C37 H37 119.9 . . ?
C4 C3 C2 132.4(6) . . ?
C4 C3 C12 118.8(5) . . ?
C2 C3 C12 108.8(5) . . ?
C37 C38 C43 119.8(6) . . ?
C37 C38 C39 122.0(6) . . ?
C39 C38 C43 118.2(6) . . ?
C52 C53 C48 119.0(6) . . ?
C54 C53 C48 119.3(6) . . ?
C54 C53 C52 121.7(7) . . ?
C15 C14 S24 125.6(5) . . ?
C15 C14 C23 122.1(6) . . ?
C23 C14 S24 112.3(4) . . ?
C5 C4 H4 119.4 . . ?
C3 C4 C5 121.1(6) . . ?
C3 C4 H4 119.4 . . ?
C3 C2 S24 132.2(5) . . ?
C1 C2 S24 112.7(4) . . ?
C1 C2 C3 115.1(5) . . ?
C3 C12 S13 112.6(4) . . ?
C11 C12 S13 125.8(5) . . ?
C11 C12 C3 121.5(6) . . ?
C48 C47 H47 119.7 . . ?
C46 C47 C48 120.5(6) . . ?
C46 C47 H47 119.7 . . ?
C34 C46 C55 109.2(6) . . ?
C47 C46 C34 132.2(6) . . ?
C47 C46 C55 118.6(6) . . ?
C49 C50 H50 119.8 . . ?
C49 C50 C51 120.5(7) . . ?
C51 C50 H50 119.8 . . ?
C9 C10 C5 118.9(6) . . ?
C11 C10 C5 119.2(6) . . ?
C11 C10 C9 121.8(6) . . ?
C41 C57 H57A 108.7 . . ?
C41 C57 H57B 108.7 . . ?
C41 C57 C58 114.0(5) . . ?
H57A C57 H57B 107.6 . . ?
C58 C57 H57A 108.7 . . ?
C58 C57 H57B 108.7 . . ?
C7 C8 C25 120.2(6) . . ?
C9 C8 C7 118.5(6) . . ?
C9 C8 C25 121.3(6) . . ?
C46 C55 S56 111.7(4) . . ?
C54 C55 S56 126.6(6) . . ?
C54 C55 C46 121.7(6) . . ?
C6 C7 C8 121.6(6) . . ?
C6 C7 H7 119.2 . . ?
C8 C7 H7 119.2 . . ?
C10 C9 H9 119.0 . . ?
C8 C9 C10 122.0(6) . . ?
C8 C9 H9 119.0 . . ?
C38 C39 H39 119.6 . . ?
C40 C39 C38 120.8(7) . . ?
C40 C39 H39 119.6 . . ?
C8 C25 H25A 108.5 . . ?
C8 C25 H25B 108.5 . . ?
C8 C25 C26 115.0(5) . . ?
H25A C25 H25B 107.5 . . ?
C26 C25 H25A 108.5 . . ?
C26 C25 H25B 108.5 . . ?
C41 C40 H40 119.2 . . ?
C39 C40 C41 121.7(6) . . ?
C39 C40 H40 119.2 . . ?
C22 C21 C16 119.5(6) . . ?
C22 C21 C20 122.0(6) . . ?
C20 C21 C16 118.5(6) . . ?
C17 C18 H18 120.0 . . ?
C17 C18 C19 120.0(6) . . ?
C19 C18 H18 120.0 . . ?
C53 C52 H52 119.5 . . ?
C51 C52 C53 121.0(7) . . ?
C51 C52 H52 119.5 . . ?
H27A C27 H27B 107.4 . . ?
C26 C27 H27A 108.3 . . ?
C26 C27 H27B 108.3 . . ?
C28 C27 H27A 108.3 . . ?
C28 C27 H27B 108.3 . . ?
C28 C27 C26 115.9(6) . . ?
C18 C19 H19 119.9 . . ?
C20 C19 C18 120.1(6) . . ?
C20 C19 H19 119.9 . . ?
C12 C11 C10 119.7(6) . . ?
C12 C11 H11 120.1 . . ?
C10 C11 H11 120.1 . . ?
C50 C51 H51 119.9 . . ?
C52 C51 C50 120.2(6) . . ?
C52 C51 H51 119.9 . . ?
C53 C54 H54 120.1 . . ?
C55 C54 C53 119.7(7) . . ?
C55 C54 H54 120.1 . . ?
C23 C1 S13 132.6(5) . . ?
C2 C1 S13 112.9(4) . . ?
C2 C1 C23 114.5(5) . . ?
C25 C26 H26 107.0 . . ?
C27 C26 C25 111.7(5) . . ?
C27 C26 H26 107.0 . . ?
C31 C26 C25 109.7(5) . . ?
C31 C26 C27 114.1(5) . . ?
C31 C26 H26 107.0 . . ?
C21 C20 H20 119.3 . . ?
C19 C20 C21 121.5(7) . . ?
C19 C20 H20 119.3 . . ?
C57 C58 H58 107.0 . . ?
C59 C58 C57 111.6(6) . . ?
C59 C58 H58 107.0 . . ?
C59 C58 C63 113.7(6) . . ?
C63 C58 C57 110.2(5) . . ?
C63 C58 H58 107.0 . . ?
C27 C28 H28A 109.3 . . ?
C27 C28 H28B 109.3 . . ?
C27 C28 C29 111.7(6) . . ?
H28A C28 H28B 107.9 . . ?
C29 C28 H28A 109.3 . . ?
C29 C28 H28B 109.3 . . ?
C58 C59 H59A 108.2 . . ?
C58 C59 H59B 108.2 . . ?
H59A C59 H59B 107.3 . . ?
C60 C59 C58 116.5(6) . . ?
C60 C59 H59A 108.2 . . ?
C60 C59 H59B 108.2 . . ?
C26 C31 H31A 108.7 . . ?
C26 C31 H31B 108.7 . . ?
C26 C31 C32 114.3(6) . . ?
H31A C31 H31B 107.6 . . ?
C32 C31 H31A 108.7 . . ?
C32 C31 H31B 108.7 . . ?
C31 C32 H32A 109.5 . . ?
C31 C32 H32B 109.5 . . ?
C31 C32 H32C 109.5 . . ?
H32A C32 H32B 109.5 . . ?
H32A C32 H32C 109.5 . . ?
H32B C32 H32C 109.5 . . ?
C59 C60 H60A 109.0 . . ?
C59 C60 H60B 109.0 . . ?
H60A C60 H60B 107.8 . . ?
C61 C60 C59 112.9(6) . . ?
C61 C60 H60A 109.0 . . ?
C61 C60 H60B 109.0 . . ?
C58 C63 H63A 108.7 . . ?
C58 C63 H63B 108.7 . . ?
H63A C63 H63B 107.6 . . ?
C64 C63 C58 114.3(7) . . ?
C64 C63 H63A 108.7 . . ?
C64 C63 H63B 108.7 . . ?
C60 C61 H61A 108.9 . . ?
C60 C61 H61B 108.9 . . ?
H61A C61 H61B 107.8 . . ?
C62 C61 C60 113.2(7) . . ?
C62 C61 H61A 108.9 . . ?
C62 C61 H61B 108.9 . . ?
C28 C29 H29A 109.1 . . ?
C28 C29 H29B 109.1 . . ?
H29A C29 H29B 107.8 . . ?
C30 C29 C28 112.7(7) . . ?
C30 C29 H29A 109.1 . . ?
C30 C29 H29B 109.1 . . ?
C61 C62 H62A 109.5 . . ?
C61 C62 H62B 109.5 . . ?
C61 C62 H62C 109.5 . . ?
H62A C62 H62B 109.5 . . ?
H62A C62 H62C 109.5 . . ?
H62B C62 H62C 109.5 . . ?
C29 C30 H30A 109.5 . . ?
C29 C30 H30B 109.5 . . ?
C29 C30 H30C 109.5 . . ?
H30A C30 H30B 109.5 . . ?
H30A C30 H30C 109.5 . . ?
H30B C30 H30C 109.5 . . ?
C63 C64 H64A 109.5 . . ?
C63 C64 H64B 109.5 . . ?
C63 C64 H64C 109.5 . . ?
H64A C64 H64B 109.5 . . ?
H64A C64 H64C 109.5 . . ?
H64B C64 H64C 109.5 . . ?

loop_
_geom_bond_atom_site_label_1
_geom_bond_atom_site_label_2
_geom_bond_distance
_geom_bond_site_symmetry_2
_geom_bond_publ_flag
S24 C14 1.753(6) . ?
S24 C2 1.743(6) . ?
S56 C35 1.738(6) . ?
S56 C55 1.751(7) . ?
S33 C45 1.747(7) . ?
S33 C34 1.750(6) . ?
S13 C12 1.756(6) . ?
S13 C1 1.740(7) . ?
C44 H44 0.9500 . ?
C44 C43 1.407(9) . ?
C44 C45 1.383(9) . ?
C15 H15 0.9500 . ?
C15 C16 1.409(9) . ?
C15 C14 1.368(9) . ?
C42 H42 0.9500 . ?
C42 C43 1.428(8) . ?
C42 C41 1.366(10) . ?
C5 C6 1.420(9) . ?
C5 C4 1.394(9) . ?
C5 C10 1.449(9) . ?
C16 C17 1.424(9) . ?
C16 C21 1.444(9) . ?
C36 C45 1.434(9) . ?
C36 C35 1.425(8) . ?
C36 C37 1.392(9) . ?
C43 C38 1.438(10) . ?
C17 H17 0.9500 . ?
C17 C18 1.366(10) . ?
C23 C22 1.384(9) . ?
C23 C14 1.434(9) . ?
C23 C1 1.439(8) . ?
C41 C57 1.508(9) . ?
C41 C40 1.419(10) . ?
C48 C49 1.428(10) . ?
C48 C53 1.437(10) . ?
C48 C47 1.415(9) . ?
C35 C34 1.358(7) . ?
C22 H22 0.9500 . ?
C22 C21 1.411(9) . ?
C6 H6 0.9500 . ?
C6 C7 1.359(9) . ?
C34 C46 1.420(8) . ?
C49 H49 0.9500 . ?
C49 C50 1.365(10) . ?
C37 H37 0.9500 . ?
C37 C38 1.410(9) . ?
C3 C4 1.376(9) . ?
C3 C2 1.435(8) . ?
C3 C12 1.445(8) . ?
C38 C39 1.428(9) . ?
C53 C52 1.413(9) . ?
C53 C54 1.414(10) . ?
C4 H4 0.9500 . ?
C2 C1 1.367(8) . ?
C12 C11 1.370(9) . ?
C47 H47 0.9500 . ?
C47 C46 1.380(9) . ?
C46 C55 1.457(9) . ?
C50 H50 0.9500 . ?
C50 C51 1.418(11) . ?
C10 C9 1.419(9) . ?
C10 C11 1.407(9) . ?
C57 H57A 0.9900 . ?
C57 H57B 0.9900 . ?
C57 C58 1.549(9) . ?
C8 C7 1.428(10) . ?
C8 C9 1.366(9) . ?
C8 C25 1.516(8) . ?
C55 C54 1.369(9) . ?
C7 H7 0.9500 . ?
C9 H9 0.9500 . ?
C39 H39 0.9500 . ?
C39 C40 1.362(10) . ?
C25 H25A 0.9900 . ?
C25 H25B 0.9900 . ?
C25 C26 1.546(9) . ?
C40 H40 0.9500 . ?
C21 C20 1.423(9) . ?
C18 H18 0.9500 . ?
C18 C19 1.433(10) . ?
C52 H52 0.9500 . ?
C52 C51 1.372(10) . ?
C27 H27A 0.9900 . ?
C27 H27B 0.9900 . ?
C27 C26 1.531(9) . ?
C27 C28 1.525(10) . ?
C19 H19 0.9500 . ?
C19 C20 1.361(10) . ?
C11 H11 0.9500 . ?
C51 H51 0.9500 . ?
C54 H54 0.9500 . ?
C26 H26 1.0000 . ?
C26 C31 1.524(9) . ?
C20 H20 0.9500 . ?
C58 H58 1.0000 . ?
C58 C59 1.531(9) . ?
C58 C63 1.532(9) . ?
C28 H28A 0.9900 . ?
C28 H28B 0.9900 . ?
C28 C29 1.530(10) . ?
C59 H59A 0.9900 . ?
C59 H59B 0.9900 . ?
C59 C60 1.520(11) . ?
C31 H31A 0.9900 . ?
C31 H31B 0.9900 . ?
C31 C32 1.525(10) . ?
C32 H32A 0.9800 . ?
C32 H32B 0.9800 . ?
C32 H32C 0.9800 . ?
C60 H60A 0.9900 . ?
C60 H60B 0.9900 . ?
C60 C61 1.516(10) . ?
C63 H63A 0.9900 . ?
C63 H63B 0.9900 . ?
C63 C64 1.517(11) . ?
C61 H61A 0.9900 . ?
C61 H61B 0.9900 . ?
C61 C62 1.509(13) . ?
C29 H29A 0.9900 . ?
C29 H29B 0.9900 . ?
C29 C30 1.520(12) . ?
C62 H62A 0.9800 . ?
C62 H62B 0.9800 . ?
C62 H62C 0.9800 . ?
C30 H30A 0.9800 . ?
C30 H30B 0.9800 . ?
C30 H30C 0.9800 . ?
C64 H64A 0.9800 . ?
C64 H64B 0.9800 . ?
C64 H64C 0.9800 . ?

loop_
_geom_torsion_atom_site_label_1
_geom_torsion_atom_site_label_2
_geom_torsion_atom_site_label_3
_geom_torsion_atom_site_label_4
_geom_torsion
_geom_torsion_site_symmetry_1
_geom_torsion_site_symmetry_2
_geom_torsion_site_symmetry_3
_geom_torsion_site_symmetry_4
_geom_torsion_publ_flag
S24 C2 C1 S13 -179.7(4) . . . . ?
S24 C2 C1 C23 -1.1(6) . . . . ?
S56 C35 C34 S33 -179.3(3) . . . . ?
S56 C35 C34 C46 -0.2(5) . . . . ?
S56 C55 C54 C53 179.8(5) . . . . ?
S33 C34 C46 C47 -3.3(10) . . . . ?
S33 C34 C46 C55 178.2(5) . . . . ?
S13 C12 C11 C10 177.7(5) . . . . ?
C44 C43 C38 C37 -0.8(9) . . . . ?
C44 C43 C38 C39 178.8(6) . . . . ?
C15 C16 C17 C18 -179.9(7) . . . . ?
C15 C16 C21 C22 -0.6(9) . . . . ?
C15 C16 C21 C20 179.7(6) . . . . ?
C42 C43 C38 C37 179.9(6) . . . . ?
C42 C43 C38 C39 -0.5(8) . . . . ?
C42 C41 C57 C58 116.0(7) . . . . ?
C42 C41 C40 C39 0.4(10) . . . . ?
C5 C6 C7 C8 -0.2(11) . . . . ?
C5 C10 C9 C8 0.3(10) . . . . ?
C5 C10 C11 C12 1.9(9) . . . . ?
C16 C15 C14 S24 -178.8(5) . . . . ?
C16 C15 C14 C23 -1.3(10) . . . . ?
C16 C17 C18 C19 1.2(11) . . . . ?
C16 C21 C20 C19 -0.7(10) . . . . ?
C36 C35 C34 S33 -0.5(5) . . . . ?
C36 C35 C34 C46 178.6(6) . . . . ?
C36 C37 C38 C43 0.6(9) . . . . ?
C36 C37 C38 C39 -178.9(6) . . . . ?
C43 C44 C45 S33 -179.4(5) . . . . ?
C43 C44 C45 C36 0.6(9) . . . . ?
C43 C42 C41 C57 177.5(6) . . . . ?
C43 C42 C41 C40 -1.3(9) . . . . ?
C43 C38 C39 C40 -0.4(9) . . . . ?
C45 S33 C34 C35 -0.4(4) . . . . ?
C45 S33 C34 C46 -179.4(6) . . . . ?
C45 C44 C43 C42 179.4(6) . . . . ?
C45 C44 C43 C38 0.2(9) . . . . ?
C45 C36 C35 S56 179.9(5) . . . . ?
C45 C36 C35 C34 1.4(6) . . . . ?
C45 C36 C37 C38 0.2(9) . . . . ?
C17 C16 C21 C22 -179.2(6) . . . . ?
C17 C16 C21 C20 1.1(9) . . . . ?
C17 C18 C19 C20 -0.7(11) . . . . ?
C23 C22 C21 C16 1.9(9) . . . . ?
C23 C22 C21 C20 -178.3(6) . . . . ?
C41 C42 C43 C44 -177.9(6) . . . . ?
C41 C42 C43 C38 1.4(9) . . . . ?
C41 C57 C58 C59 -66.7(7) . . . . ?
C41 C57 C58 C63 166.0(6) . . . . ?
C48 C49 C50 C51 -0.4(10) . . . . ?
C48 C53 C52 C51 1.3(10) . . . . ?
C48 C53 C54 C55 -0.8(9) . . . . ?
C48 C47 C46 C34 177.9(6) . . . . ?
C48 C47 C46 C55 -3.7(9) . . . . ?
C35 S56 C55 C46 -1.3(5) . . . . ?
C35 S56 C55 C54 177.9(6) . . . . ?
C35 C36 C45 S33 -1.7(6) . . . . ?
C35 C36 C45 C44 178.3(6) . . . . ?
C35 C36 C37 C38 -178.7(6) . . . . ?
C35 C34 C46 C47 177.8(6) . . . . ?
C35 C34 C46 C55 -0.8(7) . . . . ?
C22 C23 C14 S24 -179.6(5) . . . . ?
C22 C23 C14 C15 2.6(10) . . . . ?
C22 C23 C1 S13 -0.8(11) . . . . ?
C22 C23 C1 C2 -179.0(6) . . . . ?
C22 C21 C20 C19 179.6(6) . . . . ?
C6 C5 C4 C3 178.8(6) . . . . ?
C6 C5 C10 C9 -1.6(9) . . . . ?
C6 C5 C10 C11 178.7(6) . . . . ?
C34 S33 C45 C44 -178.8(6) . . . . ?
C34 S33 C45 C36 1.2(5) . . . . ?
C34 C46 C55 S56 1.4(6) . . . . ?
C34 C46 C55 C54 -177.9(6) . . . . ?
C49 C48 C53 C52 -0.1(9) . . . . ?
C49 C48 C53 C54 179.8(5) . . . . ?
C49 C48 C47 C46 -177.4(6) . . . . ?
C49 C50 C51 C52 1.6(10) . . . . ?
C37 C36 C45 S33 179.2(4) . . . . ?
C37 C36 C45 C44 -0.8(9) . . . . ?
C37 C36 C35 S56 -1.1(10) . . . . ?
C37 C36 C35 C34 -179.6(6) . . . . ?
C37 C38 C39 C40 179.2(6) . . . . ?
C3 C2 C1 S13 0.8(6) . . . . ?
C3 C2 C1 C23 179.4(6) . . . . ?
C3 C12 C11 C10 0.5(9) . . . . ?
C38 C39 C40 C41 0.4(10) . . . . ?
C53 C48 C49 C50 -0.4(9) . . . . ?
C53 C48 C47 C46 1.9(9) . . . . ?
C53 C52 C51 C50 -2.1(10) . . . . ?
C14 S24 C2 C3 -178.9(6) . . . . ?
C14 S24 C2 C1 1.6(4) . . . . ?
C14 C15 C16 C17 178.8(6) . . . . ?
C14 C15 C16 C21 0.3(10) . . . . ?
C14 C23 C22 C21 -2.9(9) . . . . ?
C14 C23 C1 S13 178.0(5) . . . . ?
C14 C23 C1 C2 -0.3(7) . . . . ?
C4 C5 C6 C7 -177.7(6) . . . . ?
C4 C5 C10 C9 177.7(6) . . . . ?
C4 C5 C10 C11 -2.0(9) . . . . ?
C4 C3 C2 S24 -0.4(11) . . . . ?
C4 C3 C2 C1 179.1(6) . . . . ?
C4 C3 C12 S13 179.5(5) . . . . ?
C4 C3 C12 C11 -2.9(9) . . . . ?
C2 S24 C14 C15 175.9(6) . . . . ?
C2 S24 C14 C23 -1.8(5) . . . . ?
C2 C3 C4 C5 -175.4(6) . . . . ?
C2 C3 C12 S13 -1.9(6) . . . . ?
C2 C3 C12 C11 175.7(6) . . . . ?
C12 S13 C1 C23 -179.9(6) . . . . ?
C12 S13 C1 C2 -1.6(4) . . . . ?
C12 C3 C4 C5 2.8(9) . . . . ?
C12 C3 C2 S24 -178.7(5) . . . . ?
C12 C3 C2 C1 0.7(7) . . . . ?
C47 C48 C49 C50 178.9(6) . . . . ?
C47 C48 C53 C52 -179.4(6) . . . . ?
C47 C48 C53 C54 0.5(9) . . . . ?
C47 C46 C55 S56 -177.4(4) . . . . ?
C47 C46 C55 C54 3.4(9) . . . . ?
C46 C55 C54 C53 -1.1(9) . . . . ?
C10 C5 C6 C7 1.6(10) . . . . ?
C10 C5 C4 C3 -0.4(9) . . . . ?
C57 C41 C40 C39 -178.5(6) . . . . ?
C57 C58 C59 C60 -67.7(8) . . . . ?
C57 C58 C63 C64 -179.3(7) . . . . ?
C8 C25 C26 C27 -48.9(7) . . . . ?
C8 C25 C26 C31 -176.4(5) . . . . ?
C55 S56 C35 C36 -177.7(6) . . . . ?
C55 S56 C35 C34 0.9(4) . . . . ?
C7 C8 C9 C10 1.1(10) . . . . ?
C7 C8 C25 C26 114.1(7) . . . . ?
C9 C10 C11 C12 -177.8(6) . . . . ?
C9 C8 C7 C6 -1.1(10) . . . . ?
C9 C8 C25 C26 -63.4(8) . . . . ?
C25 C8 C7 C6 -178.7(6) . . . . ?
C25 C8 C9 C10 178.6(6) . . . . ?
C25 C26 C31 C32 -177.5(6) . . . . ?
C40 C41 C57 C58 -65.2(8) . . . . ?
C21 C16 C17 C18 -1.4(10) . . . . ?
C18 C19 C20 C21 0.5(11) . . . . ?
C52 C53 C54 C55 179.0(6) . . . . ?
C27 C26 C31 C32 56.3(8) . . . . ?
C27 C28 C29 C30 176.9(8) . . . . ?
C11 C10 C9 C8 180.0(6) . . . . ?
C54 C53 C52 C51 -178.5(6) . . . . ?
C1 S13 C12 C3 2.0(5) . . . . ?
C1 S13 C12 C11 -175.5(6) . . . . ?
C1 C23 C22 C21 175.8(6) . . . . ?
C1 C23 C14 S24 1.5(6) . . . . ?
C1 C23 C14 C15 -176.3(6) . . . . ?
C26 C27 C28 C29 167.7(6) . . . . ?
C58 C59 C60 C61 -166.4(6) . . . . ?
C28 C27 C26 C25 -65.9(7) . . . . ?
C28 C27 C26 C31 59.2(8) . . . . ?
C59 C58 C63 C64 54.5(10) . . . . ?
C59 C60 C61 C62 -175.3(7) . . . . ?
C63 C58 C59 C60 57.7(8) . . . . ?
